data_7219550
loop_
_publ_author_name
'Wang, Tao'
'Xiong, Jun'
'Wang, Wenjuan'
'Li, Rou'
'Tang, Xiaoli'
'Xiong, Fei'

_publ_section_title
;
 Tunable Regioselective Synthesis of Pyrazolo[3,4-d]pyrimidine Derivatives
 via Aza-Wittig Cyclization and Dimroth-type rearrangement
;
_journal_name_full 'RSC Adv.'
_journal_paper_doi 10.1039/C4RA15777J
_journal_year 2015
_chemical_formula_moiety 'C20 H18 F N5 O S'
_chemical_formula_sum 'C20 H18 F N5 O S'
_chemical_formula_weight 395.45
_chemical_name_systematic
;
?
;
_space_group_IT_number 15
_symmetry_cell_setting monoclinic
_symmetry_space_group_name_Hall '-C 2yc'
_symmetry_space_group_name_H-M 'C 1 2/c 1'
_atom_sites_solution_hydrogens geom
_atom_sites_solution_primary direct
_atom_sites_solution_secondary difmap
_audit_creation_method SHELXL-97
_audit_update_record
;
2011-10-26 deposited with the CCDC.
2015-02-09 downloaded from the CCDC.
;
_cell_angle_alpha 90.00
_cell_angle_beta 121.671(2)
_cell_angle_gamma 90.00
_cell_formula_units_Z 8
_cell_length_a 20.583(3)
_cell_length_b 15.434(3)
_cell_length_c 13.875(2)
_cell_measurement_reflns_used 3260
_cell_measurement_temperature 296(2)
_cell_measurement_theta_max 24.27
_cell_measurement_theta_min 2.33
_cell_volume 3751.4(11)
_computing_cell_refinement 'Bruker SMART'
_computing_data_collection 'Bruker SMART'
_computing_data_reduction 'Bruker SAINT'
_computing_molecular_graphics 'Bruker SHELXTL'
_computing_publication_material 'Bruker SHELXTL'
_computing_structure_refinement 'SHELXL-97 (Sheldrick, 1997)'
_computing_structure_solution 'SHELXS-97 (Sheldrick, 1990)'
_diffrn_ambient_temperature 296(2)
_diffrn_measured_fraction_theta_full 0.996
_diffrn_measured_fraction_theta_max 0.996
_diffrn_measurement_device_type 'CCD area detector'
_diffrn_measurement_method 'phi and omega scans'
_diffrn_radiation_monochromator graphite
_diffrn_radiation_source 'fine-focus sealed tube'
_diffrn_radiation_type MoK\a
_diffrn_radiation_wavelength 0.71073
_diffrn_reflns_av_R_equivalents 0.0738
_diffrn_reflns_av_sigmaI/netI 0.0844
_diffrn_reflns_limit_h_max 27
_diffrn_reflns_limit_h_min -27
_diffrn_reflns_limit_k_max 20
_diffrn_reflns_limit_k_min -19
_diffrn_reflns_limit_l_max 18
_diffrn_reflns_limit_l_min -18
_diffrn_reflns_number 16452
_diffrn_reflns_theta_full 28.02
_diffrn_reflns_theta_max 28.02
_diffrn_reflns_theta_min 2.33
_exptl_absorpt_coefficient_mu 0.204
_exptl_absorpt_correction_T_max 0.9819
_exptl_absorpt_correction_T_min 0.9340
_exptl_absorpt_correction_type multi-scan
_exptl_absorpt_process_details '(SADABS; Bruker 2008)'
_exptl_crystal_colour colorless
_exptl_crystal_density_diffrn 1.400
_exptl_crystal_density_method 'not measured'
_exptl_crystal_description needle
_exptl_crystal_F_000 1648
_exptl_crystal_size_max 0.34
_exptl_crystal_size_mid 0.12
_exptl_crystal_size_min 0.09
_refine_diff_density_max 0.230
_refine_diff_density_min -0.249
_refine_diff_density_rms 0.045
_refine_ls_extinction_method none
_refine_ls_goodness_of_fit_ref 1.010
_refine_ls_hydrogen_treatment constr
_refine_ls_matrix_type full
_refine_ls_number_parameters 253
_refine_ls_number_reflns 4519
_refine_ls_number_restraints 0
_refine_ls_restrained_S_all 1.010
_refine_ls_R_factor_all 0.1714
_refine_ls_R_factor_gt 0.0628
_refine_ls_shift/su_max 0.000
_refine_ls_shift/su_mean 0.000
_refine_ls_structure_factor_coef Fsqd
_refine_ls_weighting_details 'calc w=1/[\s^2^(Fo^2^)+(0.0582P)^2^+2.8894P] where P=(Fo^2^+2Fc^2^)/3'
_refine_ls_weighting_scheme calc
_refine_ls_wR_factor_gt 0.1264
_refine_ls_wR_factor_ref 0.1633
_reflns_number_gt 2007
_reflns_number_total 4519
_reflns_threshold_expression >2sigma(I)
_cod_data_source_file c4ra15777j2.cif
_cod_data_source_block WJJ3
_cod_depositor_comments
;
The following automatic conversions were performed:

'_symmetry_cell_setting' value 'Monoclinic' changed to 'monoclinic'
according to
/usr/data/users/saulius/crontab/automatic-downloads/rss-feeds/RSC/lib/dictionaries/cif_core.dic
dictionary named 'cif_core.dic' version 2.4.2 from 2011-04-26.

'_exptl_absorpt_correction_type' value 'Multi-scan' changed to
'multi-scan' according to
/usr/data/users/saulius/crontab/automatic-downloads/rss-feeds/RSC/lib/dictionaries/cif_core.dic
dictionary named 'cif_core.dic' version 2.4.2 from 2011-04-26.

Automatic conversion script
Id: cif_fix_values 3008 2015-01-20 13:52:24Z robertas 
;
_cod_original_sg_symbol_Hall -C2yc
_cod_original_sg_symbol_H-M C2/c
_cod_database_code 7219550

loop_
_symmetry_equiv_pos_as_xyz
'x, y, z'
'-x, y, -z+1/2'
'x+1/2, y+1/2, z'
'-x+1/2, y+1/2, -z+1/2'
'-x, -y, -z'
'x, -y, z-1/2'
'-x+1/2, -y+1/2, -z'
'x+1/2, -y+1/2, z-1/2'

loop_
_atom_site_label
_atom_site_type_symbol
_atom_site_fract_x
_atom_site_fract_y
_atom_site_fract_z
_atom_site_U_iso_or_equiv
_atom_site_adp_type
_atom_site_occupancy
_atom_site_symmetry_multiplicity
_atom_site_calc_flag
_atom_site_refinement_flags
O1 O 0.32024(11) 0.08631(13) 0.20715(18) 0.0588(6) Uani 1 1 d .
S1 S 0.68447(5) 0.22267(6) 0.54364(9) 0.0746(3) Uani 1 1 d .
F1 F 0.35088(12) 0.59925(13) 0.2083(2) 0.1010(8) Uani 1 1 d .
C1 C 0.61844(16) 0.1377(2) 0.4862(3) 0.0544(8) Uani 1 1 d .
C2 C 0.53854(16) 0.14290(19) 0.4114(3) 0.0488(8) Uani 1 1 d .
C3 C 0.48278(16) 0.20815(19) 0.3576(3) 0.0475(7) Uani 1 1 d .
C4 C 0.39473(17) 0.1007(2) 0.2765(3) 0.0497(8) Uani 1 1 d .
C5 C 0.51364(16) 0.05906(19) 0.3888(3) 0.0460(7) Uani 1 1 d .
C6 C 0.46044(16) 0.36793(19) 0.3311(3) 0.0508(8) Uani 1 1 d .
C7 C 0.49752(18) 0.4455(2) 0.3764(3) 0.0634(9) Uani 1 1 d .
H7A H 0.5482 0.4450 0.4357 0.076 Uiso 1 1 calc R
C8 C 0.4610(2) 0.5231(2) 0.3357(3) 0.0746(11) Uani 1 1 d .
H8A H 0.4863 0.5752 0.3665 0.090 Uiso 1 1 calc R
C9 C 0.3871(2) 0.5221(2) 0.2492(3) 0.0676(10) Uani 1 1 d .
C10 C 0.34850(19) 0.4480(2) 0.2031(3) 0.0637(9) Uani 1 1 d .
H10A H 0.2976 0.4495 0.1446 0.076 Uiso 1 1 calc R
C11 C 0.38526(17) 0.3701(2) 0.2433(3) 0.0583(9) Uani 1 1 d .
H11A H 0.3593 0.3187 0.2113 0.070 Uiso 1 1 calc R
C12 C 0.58257(18) -0.0845(2) 0.4510(3) 0.0525(8) Uani 1 1 d .
C13 C 0.5197(2) -0.1366(2) 0.3923(3) 0.0731(10) Uani 1 1 d .
H13A H 0.4712 -0.1123 0.3509 0.088 Uiso 1 1 calc R
C14 C 0.5286(2) -0.2248(2) 0.3951(4) 0.0916(13) Uani 1 1 d .
H14A H 0.4858 -0.2599 0.3549 0.110 Uiso 1 1 calc R
C15 C 0.5987(3) -0.2621(3) 0.4551(4) 0.0865(12) Uani 1 1 d .
H15A H 0.6040 -0.3220 0.4561 0.104 Uiso 1 1 calc R
C16 C 0.6616(2) -0.2100(3) 0.5142(4) 0.0854(12) Uani 1 1 d .
H16A H 0.7098 -0.2349 0.5556 0.102 Uiso 1 1 calc R
C17 C 0.6540(2) -0.1214(2) 0.5131(3) 0.0720(10) Uani 1 1 d .
H17A H 0.6969 -0.0865 0.5541 0.086 Uiso 1 1 calc R
C18 C 0.6982(2) 0.2342(3) 0.6792(3) 0.0998(14) Uani 1 1 d .
H18A H 0.7342 0.2799 0.7191 0.150 Uiso 1 1 calc R
H18B H 0.7174 0.1810 0.7203 0.150 Uiso 1 1 calc R
H18C H 0.6504 0.2482 0.6722 0.150 Uiso 1 1 calc R
C19 C 0.29534(18) -0.0017(2) 0.1877(3) 0.0650(9) Uani 1 1 d .
H19A H 0.3033 -0.0275 0.2569 0.078 Uiso 1 1 calc R
H19B H 0.3238 -0.0349 0.1626 0.078 Uiso 1 1 calc R
C20 C 0.2126(2) -0.0013(3) 0.0988(3) 0.0862(12) Uani 1 1 d .
H20A H 0.1937 -0.0597 0.0838 0.129 Uiso 1 1 calc R
H20B H 0.2056 0.0239 0.0307 0.129 Uiso 1 1 calc R
H20C H 0.1852 0.0321 0.1244 0.129 Uiso 1 1 calc R
N1 N 0.57581(13) 0.00689(16) 0.4480(2) 0.0513(7) Uani 1 1 d .
N2 N 0.64074(14) 0.05647(18) 0.5081(2) 0.0578(7) Uani 1 1 d .
N3 N 0.41001(13) 0.18604(16) 0.2894(2) 0.0507(7) Uani 1 1 d .
N4 N 0.44043(13) 0.03384(15) 0.3205(2) 0.0494(6) Uani 1 1 d .
N5 N 0.50345(13) 0.29266(16) 0.3749(2) 0.0576(7) Uani 1 1 d .
H5A H 0.5515 0.3013 0.4209 0.069 Uiso 1 1 calc R

loop_
_atom_site_aniso_label
_atom_site_aniso_U_11
_atom_site_aniso_U_22
_atom_site_aniso_U_33
_atom_site_aniso_U_23
_atom_site_aniso_U_13
_atom_site_aniso_U_12
O1 0.0415(12) 0.0473(13) 0.0686(15) 0.0007(11) 0.0157(11) -0.0025(10)
S1 0.0447(5) 0.0703(7) 0.0860(8) 0.0135(5) 0.0185(5) -0.0111(4)
F1 0.0936(16) 0.0498(13) 0.139(2) 0.0114(13) 0.0466(16) 0.0136(12)
C1 0.0429(17) 0.056(2) 0.055(2) 0.0093(17) 0.0192(16) -0.0007(15)
C2 0.0417(16) 0.0469(19) 0.052(2) 0.0023(16) 0.0203(15) -0.0013(14)
C3 0.0448(16) 0.0444(19) 0.049(2) 0.0021(15) 0.0220(15) -0.0028(14)
C4 0.0410(16) 0.054(2) 0.048(2) -0.0016(16) 0.0189(15) 0.0008(15)
C5 0.0437(16) 0.0461(19) 0.0458(19) 0.0021(15) 0.0219(15) 0.0029(14)
C6 0.0442(16) 0.048(2) 0.052(2) -0.0013(16) 0.0195(15) -0.0058(15)
C7 0.0473(19) 0.058(2) 0.064(2) -0.0024(19) 0.0153(17) -0.0056(17)
C8 0.074(3) 0.045(2) 0.095(3) -0.011(2) 0.037(2) -0.0118(19)
C9 0.069(2) 0.046(2) 0.088(3) 0.009(2) 0.042(2) 0.0096(19)
C10 0.0499(18) 0.058(2) 0.072(3) 0.002(2) 0.0242(18) -0.0020(18)
C11 0.0476(18) 0.046(2) 0.068(2) 0.0015(18) 0.0219(17) -0.0053(16)
C12 0.0541(19) 0.049(2) 0.053(2) 0.0056(16) 0.0271(17) 0.0087(16)
C13 0.060(2) 0.054(2) 0.089(3) 0.003(2) 0.028(2) 0.0123(18)
C14 0.079(3) 0.057(3) 0.114(4) -0.007(2) 0.034(3) 0.005(2)
C15 0.088(3) 0.057(2) 0.099(3) 0.003(2) 0.039(3) 0.016(2)
C16 0.075(3) 0.073(3) 0.098(3) 0.021(2) 0.038(2) 0.033(2)
C17 0.057(2) 0.065(3) 0.078(3) 0.011(2) 0.025(2) 0.0102(18)
C18 0.106(3) 0.084(3) 0.100(4) -0.027(3) 0.048(3) -0.033(2)
C19 0.052(2) 0.058(2) 0.070(3) -0.0076(19) 0.0218(19) -0.0104(17)
C20 0.061(2) 0.094(3) 0.076(3) -0.003(2) 0.017(2) -0.020(2)
N1 0.0413(14) 0.0490(16) 0.0526(17) 0.0050(13) 0.0170(13) 0.0026(12)
N2 0.0438(15) 0.0589(18) 0.0611(18) 0.0100(15) 0.0209(14) 0.0022(13)
N3 0.0414(14) 0.0426(15) 0.0583(17) 0.0011(13) 0.0194(13) 0.0002(11)
N4 0.0428(14) 0.0454(15) 0.0529(17) -0.0010(13) 0.0201(13) 0.0014(12)
N5 0.0386(13) 0.0481(17) 0.0648(19) 0.0030(14) 0.0126(13) -0.0061(12)

loop_
_atom_type_symbol
_atom_type_description
_atom_type_scat_dispersion_real
_atom_type_scat_dispersion_imag
_atom_type_scat_source
C C 0.0033 0.0016 'International Tables Vol C Tables 4.2.6.8 and 6.1.1.4'
H H 0.0000 0.0000 'International Tables Vol C Tables 4.2.6.8 and 6.1.1.4'
N N 0.0061 0.0033 'International Tables Vol C Tables 4.2.6.8 and 6.1.1.4'
O O 0.0106 0.0060 'International Tables Vol C Tables 4.2.6.8 and 6.1.1.4'
S S 0.1246 0.1234 'International Tables Vol C Tables 4.2.6.8 and 6.1.1.4'
F F 0.0171 0.0103 'International Tables Vol C Tables 4.2.6.8 and 6.1.1.4'

loop_
_geom_angle_atom_site_label_1
_geom_angle_atom_site_label_2
_geom_angle_atom_site_label_3
_geom_angle
C4 O1 C19 117.3(2)
C1 S1 C18 102.31(17)
N2 C1 C2 110.8(3)
N2 C1 S1 121.0(2)
C2 C1 S1 128.2(2)
C5 C2 C3 116.9(3)
C5 C2 C1 105.5(3)
C3 C2 C1 137.7(3)
N3 C3 N5 120.4(3)
N3 C3 C2 119.5(3)
N5 C3 C2 120.1(3)
N4 C4 O1 118.5(3)
N4 C4 N3 130.4(3)
O1 C4 N3 111.1(3)
N4 C5 N1 127.0(3)
N4 C5 C2 125.5(3)
N1 C5 C2 107.5(3)
C11 C6 C7 118.4(3)
C11 C6 N5 124.6(3)
C7 C6 N5 116.9(3)
C8 C7 C6 121.2(3)
C8 C7 H7A 119.4
C6 C7 H7A 119.4
C9 C8 C7 118.2(3)
C9 C8 H8A 120.9
C7 C8 H8A 120.9
C10 C9 C8 122.5(3)
C10 C9 F1 119.2(3)
C8 C9 F1 118.2(3)
C9 C10 C11 119.2(3)
C9 C10 H10A 120.4
C11 C10 H10A 120.4
C10 C11 C6 120.3(3)
C10 C11 H11A 119.8
C6 C11 H11A 119.8
C13 C12 C17 119.6(3)
C13 C12 N1 121.3(3)
C17 C12 N1 119.1(3)
C12 C13 C14 119.6(3)
C12 C13 H13A 120.2
C14 C13 H13A 120.2
C15 C14 C13 121.4(4)
C15 C14 H14A 119.3
C13 C14 H14A 119.3
C14 C15 C16 118.9(4)
C14 C15 H15A 120.5
C16 C15 H15A 120.5
C15 C16 C17 120.7(4)
C15 C16 H16A 119.6
C17 C16 H16A 119.6
C16 C17 C12 119.7(4)
C16 C17 H17A 120.2
C12 C17 H17A 120.2
S1 C18 H18A 109.5
S1 C18 H18B 109.5
H18A C18 H18B 109.5
S1 C18 H18C 109.5
H18A C18 H18C 109.5
H18B C18 H18C 109.5
O1 C19 C20 107.1(3)
O1 C19 H19A 110.3
C20 C19 H19A 110.3
O1 C19 H19B 110.3
C20 C19 H19B 110.3
H19A C19 H19B 108.5
C19 C20 H20A 109.5
C19 C20 H20B 109.5
H20A C20 H20B 109.5
C19 C20 H20C 109.5
H20A C20 H20C 109.5
H20B C20 H20C 109.5
C5 N1 N2 110.0(2)
C5 N1 C12 130.8(3)
N2 N1 C12 119.1(2)
C1 N2 N1 106.3(2)
C3 N3 C4 116.3(2)
C4 N4 C5 111.3(3)
C3 N5 C6 131.2(2)
C3 N5 H5A 114.4
C6 N5 H5A 114.4

loop_
_geom_bond_atom_site_label_1
_geom_bond_atom_site_label_2
_geom_bond_distance
O1 C4 1.333(3)
O1 C19 1.426(4)
S1 C1 1.751(3)
S1 C18 1.758(4)
F1 C9 1.361(4)
C1 N2 1.315(4)
C1 C2 1.413(4)
C2 C5 1.366(4)
C2 C3 1.410(4)
C3 N3 1.329(3)
C3 N5 1.354(4)
C4 N4 1.311(4)
C4 N3 1.344(4)
C5 N4 1.349(4)
C5 N1 1.363(4)
C6 C11 1.378(4)
C6 C7 1.381(4)
C6 N5 1.392(4)
C7 C8 1.368(4)
C7 H7A 0.9300
C8 C9 1.357(5)
C8 H8A 0.9300
C9 C10 1.347(5)
C10 C11 1.372(4)
C10 H10A 0.9300
C11 H11A 0.9300
C12 C13 1.370(4)
C12 C17 1.378(4)
C12 N1 1.416(4)
C13 C14 1.373(5)
C13 H13A 0.9300
C14 C15 1.358(5)
C14 H14A 0.9300
C15 C16 1.370(5)
C15 H15A 0.9300
C16 C17 1.376(5)
C16 H16A 0.9300
C17 H17A 0.9300
C18 H18A 0.9600
C18 H18B 0.9600
C18 H18C 0.9600
C19 C20 1.488(5)
C19 H19A 0.9700
C19 H19B 0.9700
C20 H20A 0.9600
C20 H20B 0.9600
C20 H20C 0.9600
N1 N2 1.377(3)
N5 H5A 0.8600
